data_4081663
loop_
_publ_author_name
'Nikitin, Kirill'
'M\"uller-Bunz, Helge'
'McGlinchey, Michael J.'

_publ_section_title
;
 Diels--Alder Reactions of 9-Ferrocenyl- and 9,10-Diferrocenylanthracene:
 Steric Control of 9,10- versus 1,4-Cycloaddition
;
_journal_issue 20
_journal_name_full Organometallics
_journal_page_first 6118
_journal_paper_doi 10.1021/om400762f
_journal_volume 32
_journal_year 2013
_chemical_formula_moiety 'C34 H30 Fe O2'
_chemical_formula_sum 'C34 H30 Fe O2'
_chemical_formula_weight 526.43
_chemical_name_systematic
; 
 ? 
;
_space_group_IT_number 14
_symmetry_cell_setting monoclinic
_symmetry_space_group_name_Hall '-P 2ybc'
_symmetry_space_group_name_H-M 'P 1 21/c 1'
_atom_sites_solution_hydrogens geom
_atom_sites_solution_primary direct
_atom_sites_solution_secondary difmap
_audit_creation_method SHELXL-97
_cell_angle_alpha 90.00
_cell_angle_beta 111.617(5)
_cell_angle_gamma 90.00
_cell_formula_units_Z 4
_cell_length_a 14.3404(7)
_cell_length_b 9.7821(3)
_cell_length_c 18.9049(8)
_cell_measurement_reflns_used 13533
_cell_measurement_temperature 100(2)
_cell_measurement_theta_max 29.5644
_cell_measurement_theta_min 3.4707
_cell_volume 2465.4(2)
_computing_cell_refinement
; 
CrysAlisPro, Oxford Diffraction Ltd., 
Version 1.171.34.36 (release 02-08-2010 CrysAlis171 .NET) 
(compiled Aug  2 2010,13:00:58) 
;
_computing_data_collection
; 
CrysAlisPro, Oxford Diffraction Ltd., 
Version 1.171.34.36 (release 02-08-2010 CrysAlis171 .NET) 
(compiled Aug  2 2010,13:00:58) 
;
_computing_data_reduction
; 
CrysAlisPro, Oxford Diffraction Ltd., 
Version 1.171.34.36 (release 02-08-2010 CrysAlis171 .NET) 
(compiled Aug  2 2010,13:00:58) 
;
_computing_structure_refinement 'SHELXL-97 (Sheldrick, 2008)'
_computing_structure_solution 'SHELXS-97 (Sheldrick, 2008)'
_diffrn_ambient_temperature 100(2)
_diffrn_detector_area_resol_mean 10.3196
_diffrn_measured_fraction_theta_full 0.992
_diffrn_measured_fraction_theta_max 0.875
_diffrn_measurement_device_type 'SuperNova, Dual, Cu at zero, Atlas'
_diffrn_measurement_method '\w scans'
_diffrn_radiation_monochromator mirror
_diffrn_radiation_source 'SuperNova (Mo) X-ray Source'
_diffrn_radiation_type MoK\a
_diffrn_radiation_wavelength 0.71073
_diffrn_reflns_av_R_equivalents 0.0313
_diffrn_reflns_av_sigmaI/netI 0.0281
_diffrn_reflns_limit_h_max 19
_diffrn_reflns_limit_h_min -19
_diffrn_reflns_limit_k_max 13
_diffrn_reflns_limit_k_min -13
_diffrn_reflns_limit_l_max 23
_diffrn_reflns_limit_l_min -25
_diffrn_reflns_number 23917
_diffrn_reflns_theta_full 27.00
_diffrn_reflns_theta_max 29.63
_diffrn_reflns_theta_min 3.52
_exptl_absorpt_coefficient_mu 0.643
_exptl_absorpt_correction_T_max 0.940
_exptl_absorpt_correction_T_min 0.911
_exptl_absorpt_correction_type analytical
_exptl_absorpt_process_details
; 
CrysAlisPro, Oxford Diffraction Ltd., 
Version 1.171.34.36 (release 02-08-2010 CrysAlis171 .NET) 
(compiled Aug  2 2010,13:00:58) 
Analytical numeric absorption correction using a multifaceted crystal
model based on expressions derived by R.C. Clark & J.S. Reid.
(Clark, R. C. & Reid, J. S. (1995). Acta Cryst. A51, 887-897)
;
_exptl_crystal_colour yellow
_exptl_crystal_density_diffrn 1.418
_exptl_crystal_density_method 'not measured'
_exptl_crystal_description block
_exptl_crystal_F_000 1104
_exptl_crystal_size_max 0.1903
_exptl_crystal_size_mid 0.1498
_exptl_crystal_size_min 0.1113
_refine_diff_density_max 0.377
_refine_diff_density_min -0.399
_refine_diff_density_rms 0.057
_refine_ls_extinction_method none
_refine_ls_goodness_of_fit_ref 1.037
_refine_ls_hydrogen_treatment constr
_refine_ls_matrix_type full
_refine_ls_number_parameters 345
_refine_ls_number_reflns 6079
_refine_ls_number_restraints 0
_refine_ls_restrained_S_all 1.037
_refine_ls_R_factor_all 0.0356
_refine_ls_R_factor_gt 0.0310
_refine_ls_shift/su_max 0.001
_refine_ls_shift/su_mean 0.000
_refine_ls_structure_factor_coef Fsqd
_refine_ls_weighting_details 'calc w=1/[\s^2^(Fo^2^)+(0.0299P)^2^+1.8420P] where P=(Fo^2^+2Fc^2^)/3'
_refine_ls_weighting_scheme calc
_refine_ls_wR_factor_gt 0.0747
_refine_ls_wR_factor_ref 0.0776
_reflns_number_gt 5501
_reflns_number_total 6079
_reflns_threshold_expression I>2\s(I)
_cod_data_source_file om400762f_si_002.cif
_cod_data_source_block nik15(23)
_cod_original_sg_symbol_H-M 'P 21/c'
_cod_database_code 4081663

loop_
_symmetry_equiv_pos_as_xyz
'x, y, z'
'-x, y+1/2, -z+1/2'
'-x, -y, -z'
'x, -y-1/2, z-1/2'

loop_
_atom_site_label
_atom_site_type_symbol
_atom_site_fract_x
_atom_site_fract_y
_atom_site_fract_z
_atom_site_U_iso_or_equiv
_atom_site_adp_type
_atom_site_occupancy
_atom_site_symmetry_multiplicity
_atom_site_calc_flag
_atom_site_refinement_flags
_atom_site_disorder_assembly
_atom_site_disorder_group
C1 C 0.27578(10) 1.21830(14) 0.09629(7) 0.0132(3) Uani 1 1 d . . .
H1 H 0.3183 1.1725 0.0756 0.016 Uiso 1 1 calc R . .
C2 C 0.25765(11) 1.35873(15) 0.08396(8) 0.0167(3) Uani 1 1 d . . .
H2 H 0.2875 1.4073 0.0542 0.020 Uiso 1 1 calc R . .
C3 C 0.19669(11) 1.42811(14) 0.11462(8) 0.0175(3) Uani 1 1 d . . .
H3 H 0.1838 1.5229 0.1050 0.021 Uiso 1 1 calc R . .
C4 C 0.15460(10) 1.35707(14) 0.15968(8) 0.0148(3) Uani 1 1 d . . .
H4 H 0.1140 1.4037 0.1818 0.018 Uiso 1 1 calc R . .
C4A C 0.17247(10) 1.21769(14) 0.17199(7) 0.0119(3) Uani 1 1 d . . .
C5 C 0.25580(11) 1.07700(14) 0.35915(8) 0.0145(3) Uani 1 1 d . . .
H5 H 0.2140 1.1236 0.3803 0.017 Uiso 1 1 calc R . .
C6 C 0.34584(11) 1.01898(15) 0.40647(8) 0.0164(3) Uani 1 1 d . . .
H6 H 0.3654 1.0245 0.4602 0.020 Uiso 1 1 calc R . .
C7 C 0.40703(11) 0.95294(15) 0.37483(8) 0.0150(3) Uani 1 1 d . . .
H7 H 0.4694 0.9159 0.4072 0.018 Uiso 1 1 calc R . .
C8 C 0.37779(10) 0.94043(14) 0.29578(8) 0.0125(3) Uani 1 1 d . . .
H8 H 0.4204 0.8952 0.2749 0.015 Uiso 1 1 calc R . .
C8A C 0.28665(10) 0.99399(13) 0.24791(7) 0.0105(2) Uani 1 1 d . . .
C9 C 0.24130(9) 0.99115(13) 0.15896(7) 0.0097(2) Uani 1 1 d . . .
C9A C 0.23115(10) 1.14613(13) 0.13908(7) 0.0109(2) Uani 1 1 d . . .
C10 C 0.13466(10) 1.13086(14) 0.22265(7) 0.0119(3) Uani 1 1 d . . .
H10 H 0.0944 1.1841 0.2465 0.014 Uiso 1 1 calc R . .
C10A C 0.22760(10) 1.06610(13) 0.28053(8) 0.0115(3) Uani 1 1 d . . .
C11 C 0.07653(10) 1.01414(14) 0.17341(7) 0.0121(3) Uani 1 1 d . A .
C12 C 0.13039(10) 0.93941(13) 0.13758(7) 0.0110(2) Uani 1 1 d . . .
C13 C 0.08031(10) 0.83302(14) 0.08854(8) 0.0129(3) Uani 1 1 d . A .
O1 O 0.12689(7) 0.75329(10) 0.05087(6) 0.0155(2) Uani 1 1 d . . .
C17A C 0.08530(17) 0.7653(3) -0.02855(11) 0.0158(7) Uani 0.690(7) 1 d P A 1
H17A H 0.1079 0.8515 -0.0446 0.019 Uiso 0.690(7) 1 calc PR A 1
H17B H 0.0112 0.7671 -0.0461 0.019 Uiso 0.690(7) 1 calc PR A 1
C17B C 0.0638(4) 0.6904(7) -0.0210(3) 0.0162(15) Uani 0.310(7) 1 d P A 2
H17C H 0.0265 0.6131 -0.0101 0.019 Uiso 0.310(7) 1 calc PR A 2
H17D H 0.0141 0.7583 -0.0515 0.019 Uiso 0.310(7) 1 calc PR A 2
C18 C 0.11935(12) 0.64208(17) -0.06398(8) 0.0228(3) Uani 1 1 d . . .
H18A H 0.0871 0.6462 -0.1195 0.034 Uiso 0.690(7) 1 calc PR A 1
H18B H 0.1002 0.5570 -0.0455 0.034 Uiso 0.690(7) 1 calc PR A 1
H18C H 0.1924 0.6448 -0.0494 0.034 Uiso 0.690(7) 1 calc PR A 1
H18D H 0.0745 0.5940 -0.1092 0.034 Uiso 0.310(7) 1 d PR A 2
H18E H 0.1717 0.5793 -0.0330 0.034 Uiso 0.310(7) 1 d PR A 2
H18F H 0.1504 0.7197 -0.0797 0.034 Uiso 0.310(7) 1 d PR A 2
C14 C -0.01909(10) 0.80314(15) 0.07875(8) 0.0169(3) Uani 1 1 d . . .
H14 H -0.0522 0.7300 0.0461 0.020 Uiso 1 1 calc R A .
C15 C -0.07091(11) 0.87721(16) 0.11527(9) 0.0178(3) Uani 1 1 d . A .
H15 H -0.1384 0.8549 0.1077 0.021 Uiso 1 1 calc R . .
C16 C -0.02269(10) 0.98449(14) 0.16304(8) 0.0138(3) Uani 1 1 d . . .
O2 O -0.06668(7) 1.06665(11) 0.20112(6) 0.0171(2) Uani 1 1 d . A .
C19 C -0.17361(10) 1.05881(15) 0.17800(8) 0.0137(3) Uani 1 1 d . . .
H19A H -0.1936 0.9679 0.1906 0.016 Uiso 1 1 calc R A .
H19B H -0.2059 1.0731 0.1224 0.016 Uiso 1 1 calc R . .
C20 C -0.20522(11) 1.16911(16) 0.22018(9) 0.0188(3) Uani 1 1 d . A .
H20A H -0.1708 1.1558 0.2751 0.028 Uiso 1 1 calc R . .
H20B H -0.2779 1.1644 0.2072 0.028 Uiso 1 1 calc R . .
H20C H -0.1875 1.2588 0.2057 0.028 Uiso 1 1 calc R . .
Fe Fe 0.444104(14) 0.905890(19) 0.124507(10) 0.01055(6) Uani 1 1 d . . .
C21 C 0.29828(9) 0.90494(13) 0.12144(7) 0.0101(2) Uani 1 1 d . . .
C22 C 0.30040(10) 0.92194(14) 0.04654(7) 0.0119(3) Uani 1 1 d . . .
H22 H 0.2732 0.9975 0.0138 0.014 Uiso 1 1 calc R . .
C23 C 0.34972(10) 0.80778(14) 0.02908(8) 0.0140(3) Uani 1 1 d . . .
H23 H 0.3616 0.7942 -0.0167 0.017 Uiso 1 1 calc R . .
C24 C 0.37811(10) 0.71759(14) 0.09279(8) 0.0139(3) Uani 1 1 d . . .
H24 H 0.4124 0.6331 0.0971 0.017 Uiso 1 1 calc R . .
C25 C 0.34603(10) 0.77623(13) 0.14880(8) 0.0118(3) Uani 1 1 d . . .
H25 H 0.3548 0.7366 0.1967 0.014 Uiso 1 1 calc R . .
C26 C 0.52027(11) 1.06397(16) 0.19187(8) 0.0178(3) Uani 1 1 d . . .
H26 H 0.4931 1.1273 0.2172 0.021 Uiso 1 1 calc R . .
C27 C 0.52066(11) 1.07806(15) 0.11658(8) 0.0175(3) Uani 1 1 d . . .
H27 H 0.4942 1.1529 0.0832 0.021 Uiso 1 1 calc R . .
C28 C 0.56773(10) 0.96016(16) 0.10053(8) 0.0183(3) Uani 1 1 d . . .
H28 H 0.5779 0.9426 0.0545 0.022 Uiso 1 1 calc R . .
C29 C 0.59689(10) 0.87328(16) 0.16545(9) 0.0188(3) Uani 1 1 d . . .
H29 H 0.6297 0.7875 0.1703 0.023 Uiso 1 1 calc R . .
C30 C 0.56808(10) 0.93766(16) 0.22186(8) 0.0182(3) Uani 1 1 d . . .
H30 H 0.5789 0.9024 0.2711 0.022 Uiso 1 1 calc R . .

loop_
_atom_site_aniso_label
_atom_site_aniso_U_11
_atom_site_aniso_U_22
_atom_site_aniso_U_33
_atom_site_aniso_U_23
_atom_site_aniso_U_13
_atom_site_aniso_U_12
C1 0.0142(6) 0.0122(6) 0.0111(6) -0.0006(5) 0.0024(5) -0.0013(5)
C2 0.0211(7) 0.0125(6) 0.0143(6) 0.0026(5) 0.0039(5) -0.0024(6)
C3 0.0227(7) 0.0097(6) 0.0156(6) 0.0015(5) 0.0016(6) 0.0010(5)
C4 0.0148(6) 0.0113(6) 0.0145(6) -0.0027(5) 0.0009(5) 0.0012(5)
C4A 0.0101(6) 0.0112(6) 0.0114(6) -0.0013(5) 0.0005(5) -0.0010(5)
C5 0.0167(7) 0.0144(6) 0.0141(6) -0.0003(5) 0.0079(5) -0.0021(5)
C6 0.0198(7) 0.0184(7) 0.0104(6) 0.0006(5) 0.0048(5) -0.0029(6)
C7 0.0145(6) 0.0151(6) 0.0124(6) 0.0032(5) 0.0014(5) -0.0011(5)
C8 0.0121(6) 0.0115(6) 0.0138(6) 0.0010(5) 0.0046(5) -0.0017(5)
C8A 0.0113(6) 0.0097(6) 0.0101(6) 0.0005(5) 0.0035(5) -0.0033(5)
C9 0.0086(6) 0.0091(6) 0.0103(5) 0.0009(5) 0.0023(5) 0.0001(5)
C9A 0.0101(6) 0.0097(6) 0.0097(5) -0.0002(5) -0.0003(5) -0.0002(5)
C10 0.0095(6) 0.0113(6) 0.0144(6) -0.0020(5) 0.0039(5) -0.0001(5)
C10A 0.0108(6) 0.0095(6) 0.0140(6) 0.0001(5) 0.0044(5) -0.0032(5)
C11 0.0101(6) 0.0112(6) 0.0132(6) -0.0001(5) 0.0023(5) 0.0001(5)
C12 0.0098(6) 0.0098(6) 0.0121(6) 0.0018(5) 0.0025(5) 0.0006(5)
C13 0.0115(6) 0.0106(6) 0.0160(6) -0.0011(5) 0.0044(5) 0.0021(5)
O1 0.0111(4) 0.0170(5) 0.0161(5) -0.0071(4) 0.0022(4) 0.0019(4)
C17A 0.0148(10) 0.0182(15) 0.0114(10) -0.0010(9) 0.0013(8) -0.0004(10)
C17B 0.011(2) 0.014(3) 0.019(2) -0.009(2) 0.0010(18) -0.003(2)
C18 0.0269(8) 0.0245(8) 0.0152(7) -0.0057(6) 0.0057(6) -0.0016(7)
C14 0.0126(6) 0.0143(6) 0.0224(7) -0.0071(6) 0.0051(5) -0.0032(5)
C15 0.0108(6) 0.0175(7) 0.0250(7) -0.0046(6) 0.0063(6) -0.0025(5)
C16 0.0113(6) 0.0134(6) 0.0171(6) -0.0013(5) 0.0059(5) 0.0016(5)
O2 0.0091(5) 0.0201(5) 0.0222(5) -0.0089(4) 0.0060(4) -0.0012(4)
C19 0.0093(6) 0.0173(7) 0.0146(6) 0.0003(5) 0.0048(5) 0.0005(5)
C20 0.0151(7) 0.0201(7) 0.0237(7) -0.0032(6) 0.0101(6) 0.0015(6)
Fe 0.00786(10) 0.01166(10) 0.01153(10) -0.00118(7) 0.00286(7) -0.00094(7)
C21 0.0071(6) 0.0106(6) 0.0112(6) -0.0007(5) 0.0017(5) -0.0015(5)
C22 0.0096(6) 0.0133(6) 0.0115(6) -0.0005(5) 0.0022(5) -0.0013(5)
C23 0.0118(6) 0.0156(6) 0.0142(6) -0.0043(5) 0.0044(5) -0.0029(5)
C24 0.0108(6) 0.0113(6) 0.0180(6) -0.0027(5) 0.0036(5) -0.0009(5)
C25 0.0095(6) 0.0103(6) 0.0140(6) -0.0001(5) 0.0026(5) -0.0009(5)
C26 0.0137(6) 0.0199(7) 0.0194(7) -0.0076(6) 0.0055(5) -0.0058(6)
C27 0.0128(6) 0.0183(7) 0.0200(7) -0.0001(6) 0.0042(5) -0.0059(5)
C28 0.0113(6) 0.0259(8) 0.0196(7) -0.0042(6) 0.0080(5) -0.0049(6)
C29 0.0084(6) 0.0224(7) 0.0238(7) -0.0016(6) 0.0039(5) 0.0009(5)
C30 0.0099(6) 0.0264(8) 0.0151(6) 0.0000(6) 0.0010(5) -0.0037(6)

loop_
_atom_type_symbol
_atom_type_description
_atom_type_scat_dispersion_real
_atom_type_scat_dispersion_imag
_atom_type_scat_source
C C 0.0033 0.0016 'International Tables Vol C Tables 4.2.6.8 and 6.1.1.4'
H H 0.0000 0.0000 'International Tables Vol C Tables 4.2.6.8 and 6.1.1.4'
O O 0.0106 0.0060 'International Tables Vol C Tables 4.2.6.8 and 6.1.1.4'
Fe Fe 0.3463 0.8444 'International Tables Vol C Tables 4.2.6.8 and 6.1.1.4'

loop_
_geom_angle_atom_site_label_1
_geom_angle_atom_site_label_2
_geom_angle_atom_site_label_3
_geom_angle
C9A C1 C2 119.74(13)
C9A C1 H1 120.1
C2 C1 H1 120.1
C3 C2 C1 121.04(13)
C3 C2 H2 119.5
C1 C2 H2 119.5
C2 C3 C4 119.37(13)
C2 C3 H3 120.3
C4 C3 H3 120.3
C4A C4 C3 119.69(13)
C4A C4 H4 120.2
C3 C4 H4 120.2
C4 C4A C9A 121.20(13)
C4 C4A C10 124.48(12)
C9A C4A C10 114.29(12)
C6 C5 C10A 119.36(13)
C6 C5 H5 120.3
C10A C5 H5 120.3
C7 C6 C5 119.74(13)
C7 C6 H6 120.1
C5 C6 H6 120.1
C6 C7 C8 120.76(13)
C6 C7 H7 119.6
C8 C7 H7 119.6
C8A C8 C7 120.13(13)
C8A C8 H8 119.9
C7 C8 H8 119.9
C8 C8A C10A 118.50(12)
C8 C8A C9 127.77(12)
C10A C8A C9 113.66(11)
C21 C9 C9A 116.53(11)
C21 C9 C8A 115.45(10)
C9A C9 C8A 101.96(10)
C21 C9 C12 111.60(10)
C9A C9 C12 104.81(10)
C8A C9 C12 105.21(10)
C1 C9A C4A 118.87(12)
C1 C9A C9 127.69(12)
C4A C9A C9 113.38(11)
C11 C10 C10A 105.48(11)
C11 C10 C4A 106.08(11)
C10A C10 C4A 105.37(10)
C11 C10 H10 113.1
C10A C10 H10 113.1
C4A C10 H10 113.1
C5 C10A C8A 121.40(12)
C5 C10A C10 124.76(12)
C8A C10A C10 113.83(11)
C16 C11 C12 122.54(12)
C16 C11 C10 123.08(12)
C12 C11 C10 114.37(11)
C13 C12 C11 117.77(12)
C13 C12 C9 129.14(12)
C11 C12 C9 113.08(11)
O1 C13 C14 118.42(12)
O1 C13 C12 122.15(12)
C14 C13 C12 119.41(12)
C13 O1 C17A 114.14(13)
C13 O1 C17B 117.7(2)
O1 C17A C18 108.78(17)
O1 C17A H17A 109.9
C18 C17A H17A 109.9
O1 C17A H17B 109.9
C18 C17A H17B 109.9
H17A C17A H17B 108.3
C18 C17B O1 112.9(3)
C18 C17B H17C 109.0
O1 C17B H17C 109.0
C18 C17B H17D 109.0
O1 C17B H17D 109.0
H17C C17B H17D 107.8
C17A C18 H18A 109.5
C17B C18 H18B 77.7
C17A C18 H18B 109.5
H18A C18 H18B 109.5
C17A C18 H18C 109.5
H18A C18 H18C 109.5
H18B C18 H18C 109.5
C17B C18 H18D 109.5
C17B C18 H18E 109.6
C17A C18 H18E 121.7
H18D C18 H18E 109.5
C17B C18 H18F 109.3
H18D C18 H18F 109.5
H18E C18 H18F 109.5
C15 C14 C13 122.04(13)
C15 C14 H14 119.0
C13 C14 H14 119.0
C14 C15 C16 119.13(13)
C14 C15 H15 120.4
C16 C15 H15 120.4
O2 C16 C15 124.45(12)
O2 C16 C11 116.46(12)
C15 C16 C11 119.09(13)
C16 O2 C19 116.99(11)
O2 C19 C20 107.27(11)
O2 C19 H19A 110.3
C20 C19 H19A 110.3
O2 C19 H19B 110.3
C20 C19 H19B 110.3
H19A C19 H19B 108.5
C19 C20 H20A 109.5
C19 C20 H20B 109.5
H20A C20 H20B 109.5
C19 C20 H20C 109.5
H20A C20 H20C 109.5
H20B C20 H20C 109.5
C26 Fe C27 40.99(6)
C26 Fe C22 123.68(6)
C27 Fe C22 107.97(6)
C26 Fe C23 158.35(6)
C27 Fe C23 121.25(6)
C22 Fe C23 40.63(5)
C26 Fe C28 68.64(6)
C27 Fe C28 40.65(6)
C22 Fe C28 122.81(6)
C23 Fe C28 105.68(6)
C26 Fe C24 160.34(6)
C27 Fe C24 156.58(6)
C22 Fe C24 68.06(5)
C23 Fe C24 40.62(6)
C28 Fe C24 120.58(6)
C26 Fe C30 40.66(6)
C27 Fe C30 68.35(6)
C22 Fe C30 159.99(6)
C23 Fe C30 158.43(6)
C28 Fe C30 68.09(6)
C24 Fe C30 123.31(6)
C26 Fe C29 68.49(6)
C27 Fe C29 68.30(6)
C22 Fe C29 158.29(6)
C23 Fe C29 121.55(6)
C28 Fe C29 40.45(6)
C24 Fe C29 106.38(6)
C30 Fe C29 40.46(6)
C26 Fe C25 125.21(6)
C27 Fe C25 161.57(6)
C22 Fe C25 67.73(5)
C23 Fe C25 68.03(5)
C28 Fe C25 156.98(6)
C24 Fe C25 40.33(5)
C30 Fe C25 109.17(6)
C29 Fe C25 122.51(6)
C26 Fe C21 108.85(6)
C27 Fe C21 124.43(6)
C22 Fe C21 40.82(5)
C23 Fe C21 68.96(5)
C28 Fe C21 159.97(6)
C24 Fe C21 68.67(5)
C30 Fe C21 123.83(6)
C29 Fe C21 158.80(6)
C25 Fe C21 40.60(5)
C25 C21 C22 106.03(11)
C25 C21 C9 125.86(12)
C22 C21 C9 127.29(12)
C25 C21 Fe 69.58(7)
C22 C21 Fe 68.86(7)
C9 C21 Fe 134.08(9)
C23 C22 C21 109.28(12)
C23 C22 Fe 69.71(8)
C21 C22 Fe 70.33(7)
C23 C22 H22 125.4
C21 C22 H22 125.4
Fe C22 H22 126.2
C22 C23 C24 107.52(12)
C22 C23 Fe 69.66(7)
C24 C23 Fe 69.89(8)
C22 C23 H23 126.2
C24 C23 H23 126.2
Fe C23 H23 125.8
C25 C24 C23 108.03(12)
C25 C24 Fe 70.23(8)
C23 C24 Fe 69.49(8)
C25 C24 H24 126.0
C23 C24 H24 126.0
Fe C24 H24 125.9
C24 C25 C21 109.14(12)
C24 C25 Fe 69.44(8)
C21 C25 Fe 69.83(7)
C24 C25 H25 125.4
C21 C25 H25 125.4
Fe C25 H25 126.9
C30 C26 C27 107.53(13)
C30 C26 Fe 70.15(8)
C27 C26 Fe 69.54(8)
C30 C26 H26 126.2
C27 C26 H26 126.2
Fe C26 H26 125.7
C28 C27 C26 108.03(13)
C28 C27 Fe 70.02(8)
C26 C27 Fe 69.47(8)
C28 C27 H27 126.0
C26 C27 H27 126.0
Fe C27 H27 126.1
C29 C28 C27 108.15(13)
C29 C28 Fe 70.04(8)
C27 C28 Fe 69.33(8)
C29 C28 H28 125.9
C27 C28 H28 125.9
Fe C28 H28 126.3
C28 C29 C30 107.91(13)
C28 C29 Fe 69.51(8)
C30 C29 Fe 69.61(8)
C28 C29 H29 126.0
C30 C29 H29 126.0
Fe C29 H29 126.4
C29 C30 C26 108.38(13)
C29 C30 Fe 69.94(8)
C26 C30 Fe 69.19(8)
C29 C30 H30 125.8
C26 C30 H30 125.8
Fe C30 H30 126.6

loop_
_geom_bond_atom_site_label_1
_geom_bond_atom_site_label_2
_geom_bond_distance
C1 C9A 1.3943(19)
C1 C2 1.4015(19)
C1 H1 0.9500
C2 C3 1.391(2)
C2 H2 0.9500
C3 C4 1.397(2)
C3 H3 0.9500
C4 C4A 1.3910(19)
C4 H4 0.9500
C4A C9A 1.4039(19)
C4A C10 1.5216(19)
C5 C6 1.392(2)
C5 C10A 1.3932(19)
C5 H5 0.9500
C6 C7 1.390(2)
C6 H6 0.9500
C7 C8 1.4009(19)
C7 H7 0.9500
C8 C8A 1.3893(19)
C8 H8 0.9500
C8A C10A 1.4071(19)
C8A C9 1.5638(17)
C9 C21 1.5194(18)
C9 C9A 1.5558(18)
C9 C12 1.5734(18)
C10 C11 1.5144(18)
C10 C10A 1.5168(18)
C10 H10 1.0000
C11 C16 1.3933(19)
C11 C12 1.4054(19)
C12 C13 1.4028(19)
C13 O1 1.3827(16)
C13 C14 1.3990(19)
O1 C17A 1.401(2)
O1 C17B 1.461(5)
C17A C18 1.543(3)
C17A H17A 0.9900
C17A H17B 0.9900
C17B C18 1.413(5)
C17B H17C 0.9900
C17B H17D 0.9900
C18 H18A 0.9800
C18 H18B 0.9800
C18 H18C 0.9800
C18 H18D 0.9800
C18 H18E 0.9800
C18 H18F 0.9800
C14 C15 1.390(2)
C14 H14 0.9500
C15 C16 1.391(2)
C15 H15 0.9500
C16 O2 1.3774(16)
O2 C19 1.4333(16)
C19 C20 1.5072(19)
C19 H19A 0.9900
C19 H19B 0.9900
C20 H20A 0.9800
C20 H20B 0.9800
C20 H20C 0.9800
Fe C26 2.0448(14)
Fe C27 2.0458(14)
Fe C22 2.0509(13)
Fe C23 2.0515(13)
Fe C28 2.0549(14)
Fe C24 2.0567(14)
Fe C30 2.0576(14)
Fe C29 2.0620(14)
Fe C25 2.0672(13)
Fe C21 2.0706(13)
C21 C25 1.4355(18)
C21 C22 1.4373(18)
C22 C23 1.4242(19)
C22 H22 0.9500
C23 C24 1.426(2)
C23 H23 0.9500
C24 C25 1.4216(19)
C24 H24 0.9500
C25 H25 0.9500
C26 C30 1.425(2)
C26 C27 1.432(2)
C26 H26 0.9500
C27 C28 1.424(2)
C27 H27 0.9500
C28 C29 1.423(2)
C28 H28 0.9500
C29 C30 1.424(2)
C29 H29 0.9500
C30 H30 0.9500

loop_
_geom_torsion_atom_site_label_1
_geom_torsion_atom_site_label_2
_geom_torsion_atom_site_label_3
_geom_torsion_atom_site_label_4
_geom_torsion
C9A C1 C2 C3 0.9(2)
C1 C2 C3 C4 1.3(2)
C2 C3 C4 C4A -1.3(2)
C3 C4 C4A C9A -0.9(2)
C3 C4 C4A C10 177.18(12)
C10A C5 C6 C7 1.0(2)
C5 C6 C7 C8 -1.9(2)
C6 C7 C8 C8A -0.1(2)
C7 C8 C8A C10A 3.05(19)
C7 C8 C8A C9 179.65(12)
C8 C8A C9 C21 7.92(19)
C10A C8A C9 C21 -175.33(11)
C8 C8A C9 C9A -119.41(14)
C10A C8A C9 C9A 57.33(13)
C8 C8A C9 C12 131.42(14)
C10A C8A C9 C12 -51.84(14)
C2 C1 C9A C4A -2.98(19)
C2 C1 C9A C9 179.80(12)
C4 C4A C9A C1 3.01(19)
C10 C4A C9A C1 -175.22(11)
C4 C4A C9A C9 -179.38(11)
C10 C4A C9A C9 2.39(15)
C21 C9 C9A C1 -6.37(18)
C8A C9 C9A C1 120.27(14)
C12 C9 C9A C1 -130.25(13)
C21 C9 C9A C4A 176.28(11)
C8A C9 C9A C4A -57.08(13)
C12 C9 C9A C4A 52.40(13)
C4 C4A C10 C11 124.93(13)
C9A C4A C10 C11 -56.90(14)
C4 C4A C10 C10A -123.51(13)
C9A C4A C10 C10A 54.65(14)
C6 C5 C10A C8A 2.0(2)
C6 C5 C10A C10 -176.54(13)
C8 C8A C10A C5 -4.03(19)
C9 C8A C10A C5 178.90(12)
C8 C8A C10A C10 174.68(12)
C9 C8A C10A C10 -2.40(16)
C11 C10 C10A C5 -123.67(14)
C4A C10 C10A C5 124.35(14)
C11 C10 C10A C8A 57.67(14)
C4A C10 C10A C8A -54.30(14)
C10A C10 C11 C16 123.80(14)
C4A C10 C11 C16 -124.72(14)
C10A C10 C11 C12 -57.42(15)
C4A C10 C11 C12 54.05(14)
C16 C11 C12 C13 1.3(2)
C10 C11 C12 C13 -177.49(12)
C16 C11 C12 C9 -179.31(12)
C10 C11 C12 C9 1.91(16)
C21 C9 C12 C13 -2.70(19)
C9A C9 C12 C13 124.29(14)
C8A C9 C12 C13 -128.61(14)
C21 C9 C12 C11 177.99(11)
C9A C9 C12 C11 -55.03(14)
C8A C9 C12 C11 52.07(14)
C11 C12 C13 O1 -179.75(12)
C9 C12 C13 O1 1.0(2)
C11 C12 C13 C14 -1.7(2)
C9 C12 C13 C14 179.04(13)
C14 C13 O1 C17A 65.7(2)
C12 C13 O1 C17A -116.15(19)
C14 C13 O1 C17B 28.5(4)
C12 C13 O1 C17B -153.4(3)
C13 O1 C17A C18 -162.21(15)
C17B O1 C17A C18 -58.0(4)
C13 O1 C17B C18 164.5(3)
C17A O1 C17B C18 72.0(5)
O1 C17B C18 C17A -63.7(4)
O1 C17A C18 C17B 65.6(4)
O1 C13 C14 C15 179.21(13)
C12 C13 C14 C15 1.1(2)
C13 C14 C15 C16 0.0(2)
C14 C15 C16 O2 178.75(13)
C14 C15 C16 C11 -0.5(2)
C12 C11 C16 O2 -179.49(12)
C10 C11 C16 O2 -0.8(2)
C12 C11 C16 C15 -0.2(2)
C10 C11 C16 C15 178.46(13)
C15 C16 O2 C19 -13.2(2)
C11 C16 O2 C19 166.01(12)
C16 O2 C19 C20 -172.97(12)
C9A C9 C21 C25 157.48(12)
C8A C9 C21 C25 37.86(17)
C12 C9 C21 C25 -82.20(15)
C9A C9 C21 C22 -34.39(18)
C8A C9 C21 C22 -154.01(12)
C12 C9 C21 C22 85.93(16)
C9A C9 C21 Fe 61.71(16)
C8A C9 C21 Fe -57.90(16)
C12 C9 C21 Fe -177.97(9)
C26 Fe C21 C25 -122.54(8)
C27 Fe C21 C25 -165.41(8)
C22 Fe C21 C25 117.38(11)
C23 Fe C21 C25 80.38(8)
C28 Fe C21 C25 158.26(15)
C24 Fe C21 C25 36.67(8)
C30 Fe C21 C25 -79.95(9)
C29 Fe C21 C25 -43.58(18)
C26 Fe C21 C22 120.07(8)
C27 Fe C21 C22 77.21(9)
C23 Fe C21 C22 -37.00(8)
C28 Fe C21 C22 40.87(19)
C24 Fe C21 C22 -80.71(8)
C30 Fe C21 C22 162.67(8)
C29 Fe C21 C22 -160.96(15)
C25 Fe C21 C22 -117.38(11)
C26 Fe C21 C9 -1.91(14)
C27 Fe C21 C9 -44.77(15)
C22 Fe C21 C9 -121.99(16)
C23 Fe C21 C9 -158.99(14)
C28 Fe C21 C9 -81.1(2)
C24 Fe C21 C9 157.31(14)
C30 Fe C21 C9 40.68(15)
C29 Fe C21 C9 77.1(2)
C25 Fe C21 C9 120.63(16)
C25 C21 C22 C23 -0.98(15)
C9 C21 C22 C23 -170.99(12)
Fe C21 C22 C23 58.99(9)
C25 C21 C22 Fe -59.97(9)
C9 C21 C22 Fe 130.01(13)
C26 Fe C22 C23 159.83(8)
C27 Fe C22 C23 117.35(9)
C28 Fe C22 C23 75.07(10)
C24 Fe C22 C23 -38.07(8)
C30 Fe C22 C23 -166.71(16)
C29 Fe C22 C23 41.01(19)
C25 Fe C22 C23 -81.75(9)
C21 Fe C22 C23 -120.39(11)
C26 Fe C22 C21 -79.77(9)
C27 Fe C22 C21 -122.26(8)
C23 Fe C22 C21 120.39(11)
C28 Fe C22 C21 -164.54(8)
C24 Fe C22 C21 82.32(8)
C30 Fe C22 C21 -46.3(2)
C29 Fe C22 C21 161.41(14)
C25 Fe C22 C21 38.64(7)
C21 C22 C23 C24 0.53(15)
Fe C22 C23 C24 59.89(9)
C21 C22 C23 Fe -59.37(9)
C26 Fe C23 C22 -51.07(18)
C27 Fe C23 C22 -81.20(9)
C28 Fe C23 C22 -122.49(9)
C24 Fe C23 C22 118.53(11)
C30 Fe C23 C22 167.65(14)
C29 Fe C23 C22 -163.45(8)
C25 Fe C23 C22 80.94(8)
C21 Fe C23 C22 37.16(8)
C26 Fe C23 C24 -169.60(14)
C27 Fe C23 C24 160.27(8)
C22 Fe C23 C24 -118.53(11)
C28 Fe C23 C24 118.98(9)
C30 Fe C23 C24 49.12(19)
C29 Fe C23 C24 78.02(10)
C25 Fe C23 C24 -37.59(8)
C21 Fe C23 C24 -81.37(8)
C22 C23 C24 C25 0.15(15)
Fe C23 C24 C25 59.91(9)
C22 C23 C24 Fe -59.75(9)
C26 Fe C24 C25 49.5(2)
C27 Fe C24 C25 -165.63(13)
C22 Fe C24 C25 -80.97(8)
C23 Fe C24 C25 -119.05(11)
C28 Fe C24 C25 162.90(8)
C30 Fe C24 C25 80.38(9)
C29 Fe C24 C25 121.28(8)
C21 Fe C24 C25 -36.91(7)
C26 Fe C24 C23 168.58(16)
C27 Fe C24 C23 -46.59(17)
C22 Fe C24 C23 38.08(8)
C28 Fe C24 C23 -78.06(9)
C30 Fe C24 C23 -160.57(8)
C29 Fe C24 C23 -119.67(9)
C25 Fe C24 C23 119.05(11)
C21 Fe C24 C23 82.14(8)
C23 C24 C25 C21 -0.78(15)
Fe C24 C25 C21 58.67(9)
C23 C24 C25 Fe -59.44(9)
C22 C21 C25 C24 1.08(14)
C9 C21 C25 C24 171.27(12)
Fe C21 C25 C24 -58.43(9)
C22 C21 C25 Fe 59.51(9)
C9 C21 C25 Fe -130.30(12)
C26 Fe C25 C24 -161.74(8)
C27 Fe C25 C24 161.83(16)
C22 Fe C25 C24 81.88(8)
C23 Fe C25 C24 37.86(8)
C28 Fe C25 C24 -40.35(17)
C30 Fe C25 C24 -119.28(8)
C29 Fe C25 C24 -76.48(9)
C21 Fe C25 C24 120.72(11)
C26 Fe C25 C21 77.54(9)
C27 Fe C25 C21 41.1(2)
C22 Fe C25 C21 -38.84(7)
C23 Fe C25 C21 -82.86(8)
C28 Fe C25 C21 -161.07(13)
C24 Fe C25 C21 -120.72(11)
C30 Fe C25 C21 120.00(8)
C29 Fe C25 C21 162.81(8)
C27 Fe C26 C30 -118.46(12)
C22 Fe C26 C30 163.17(8)
C23 Fe C26 C30 -159.34(14)
C28 Fe C26 C30 -80.82(9)
C24 Fe C26 C30 41.1(2)
C29 Fe C26 C30 -37.22(9)
C25 Fe C26 C30 78.18(10)
C21 Fe C26 C30 120.35(9)
C22 Fe C26 C27 -78.37(10)
C23 Fe C26 C27 -40.88(19)
C28 Fe C26 C27 37.64(9)
C24 Fe C26 C27 159.57(15)
C30 Fe C26 C27 118.46(12)
C29 Fe C26 C27 81.24(9)
C25 Fe C26 C27 -163.37(8)
C21 Fe C26 C27 -121.19(9)
C30 C26 C27 C28 0.51(16)
Fe C26 C27 C28 -59.63(10)
C30 C26 C27 Fe 60.14(10)
C26 Fe C27 C28 119.20(12)
C22 Fe C27 C28 -119.78(9)
C23 Fe C27 C28 -77.20(10)
C24 Fe C27 C28 -43.62(18)
C30 Fe C27 C28 81.15(9)
C29 Fe C27 C28 37.46(9)
C25 Fe C27 C28 166.90(15)
C21 Fe C27 C28 -161.85(8)
C22 Fe C27 C26 121.03(9)
C23 Fe C27 C26 163.60(8)
C28 Fe C27 C26 -119.20(12)
C24 Fe C27 C26 -162.82(13)
C30 Fe C27 C26 -38.05(9)
C29 Fe C27 C26 -81.74(9)
C25 Fe C27 C26 47.7(2)
C21 Fe C27 C26 78.95(10)
C26 C27 C28 C29 -0.22(16)
Fe C27 C28 C29 -59.50(10)
C26 C27 C28 Fe 59.28(10)
C26 Fe C28 C29 81.48(10)
C27 Fe C28 C29 119.42(12)
C22 Fe C28 C29 -161.38(8)
C23 Fe C28 C29 -120.57(9)
C24 Fe C28 C29 -79.15(10)
C30 Fe C28 C29 37.59(9)
C25 Fe C28 C29 -50.03(18)
C21 Fe C28 C29 168.03(14)
C26 Fe C28 C27 -37.94(9)
C22 Fe C28 C27 79.21(10)
C23 Fe C28 C27 120.01(9)
C24 Fe C28 C27 161.43(8)
C30 Fe C28 C27 -81.83(9)
C29 Fe C28 C27 -119.42(12)
C25 Fe C28 C27 -169.45(13)
C21 Fe C28 C27 48.6(2)
C27 C28 C29 C30 -0.17(16)
Fe C28 C29 C30 -59.22(10)
C27 C28 C29 Fe 59.06(10)
C26 Fe C29 C28 -81.88(10)
C27 Fe C29 C28 -37.64(9)
C22 Fe C29 C28 46.51(19)
C23 Fe C29 C28 76.61(10)
C24 Fe C29 C28 118.20(9)
C30 Fe C29 C28 -119.29(13)
C25 Fe C29 C28 159.18(8)
C21 Fe C29 C28 -168.68(14)
C26 Fe C29 C30 37.40(9)
C27 Fe C29 C30 81.64(10)
C22 Fe C29 C30 165.80(14)
C23 Fe C29 C30 -164.11(9)
C28 Fe C29 C30 119.29(13)
C24 Fe C29 C30 -122.51(9)
C25 Fe C29 C30 -81.53(10)
C21 Fe C29 C30 -49.39(19)
C28 C29 C30 C26 0.49(16)
Fe C29 C30 C26 -58.67(10)
C28 C29 C30 Fe 59.16(10)
C27 C26 C30 C29 -0.62(16)
Fe C26 C30 C29 59.14(10)
C27 C26 C30 Fe -59.75(10)
C26 Fe C30 C29 -119.86(13)
C27 Fe C30 C29 -81.51(10)
C22 Fe C30 C29 -164.62(15)
C23 Fe C30 C29 39.4(2)
C28 Fe C30 C29 -37.58(9)
C24 Fe C30 C29 75.49(10)
C25 Fe C30 C29 117.99(9)
C21 Fe C30 C29 160.70(9)
C27 Fe C30 C26 38.35(9)
C22 Fe C30 C26 -44.8(2)
C23 Fe C30 C26 159.26(14)
C28 Fe C30 C26 82.28(9)
C24 Fe C30 C26 -164.65(8)
C29 Fe C30 C26 119.86(13)
C25 Fe C30 C26 -122.16(9)
C21 Fe C30 C26 -79.44(10)
